data_4082915
loop_
_publ_author_name
'Pickup, Oliver J. S.'
'Khazal, Iman'
'Smith, Elizabeth J.'
'Whitwood, Adrian C.'
'Lynam, Jason M.'
'Bolaky, Keshan'
'King, Timothy C.'
'Rawe, Benjamin W.'
'Fey, Natalie'

_publ_section_title
;
 Computational Discovery of Stable Transition-Metal Vinylidene Complexes
;
_journal_issue 7
_journal_name_full Organometallics
_journal_page_first 1751
_journal_paper_doi 10.1021/om500114u
_journal_volume 33
_journal_year 2014
_chemical_formula_moiety 'C22 H48 O4 P2 Ru'
_chemical_formula_sum 'C22 H48 O4 P2 Ru'
_chemical_formula_weight 539.61
_space_group_crystal_system monoclinic
_space_group_IT_number 14
_space_group_name_Hall '-P 2yn'
_space_group_name_H-M_alt 'P 1 21/n 1'
_symmetry_space_group_name_Hall '-P 2yn'
_symmetry_space_group_name_H-M 'P 1 21/n 1'
_atom_sites_solution_hydrogens geom
_atom_sites_solution_primary direct
_atom_sites_solution_secondary difmap
_audit_creation_date 2011-07-19
_audit_creation_method
;
  Olex2 1.1
  (compiled 2011.02.15 svn.r1672, GUI svn.r3494)
;
_cell_angle_alpha 90.00
_cell_angle_beta 100.2053(10)
_cell_angle_gamma 90.00
_cell_formula_units_Z 4
_cell_length_a 10.81596(13)
_cell_length_b 17.4581(3)
_cell_length_c 14.16497(15)
_cell_measurement_reflns_used 10003
_cell_measurement_temperature 109.7
_cell_measurement_theta_max 32.0517
_cell_measurement_theta_min 3.0095
_cell_volume 2632.40(6)
_computing_cell_refinement
;
CrysAlisPro, Agilent Technologies,
Version 1.171.34.49 (release 20-01-2011 CrysAlis171 .NET)
(compiled Jan 20 2011,15:58:25)
;
_computing_data_collection
;
CrysAlisPro, Agilent Technologies,
Version 1.171.34.49 (release 20-01-2011 CrysAlis171 .NET)
(compiled Jan 20 2011,15:58:25)
;
_computing_data_reduction
;
CrysAlisPro, Agilent Technologies,
Version 1.171.34.49 (release 20-01-2011 CrysAlis171 .NET)
(compiled Jan 20 2011,15:58:25)
;
_computing_molecular_graphics
;
O. V. Dolomanov, L. J. Bourhis, R. J. Gildea, J. A. K. Howard and H. Puschmann,
OLEX2: a complete structure solution, refinement and analysis program.
J. Appl. Cryst. (2009). 42, 339-341.
;
_computing_publication_material
;
O. V. Dolomanov, L. J. Bourhis, R. J. Gildea, J. A. K. Howard and H. Puschmann,
OLEX2: a complete structure solution, refinement and analysis program.
J. Appl. Cryst. (2009). 42, 339-341.
;
_computing_structure_refinement 'SHELXL-97 (Sheldrick, 1997)'
_computing_structure_solution 'A short history of SHELX (Sheldrick, 2007)/Bruker'
_diffrn_ambient_temperature 109.7
_diffrn_detector_area_resol_mean 16.1450
_diffrn_measured_fraction_theta_full 0.9981
_diffrn_measured_fraction_theta_max 0.896
_diffrn_measurement_details
;
  1 omega   31.00   97.00   1.0000   10.0000
omega____ theta____ kappa____ phi______ frames
    -       26.3892   37.0000  -90.0000 66

  2 omega  -45.00   27.00   1.0000   10.0000
omega____ theta____ kappa____ phi______ frames
    -       26.3892  -37.0000   90.0000 72

  3 omega   26.00   52.00   1.0000   10.0000
omega____ theta____ kappa____ phi______ frames
    -       26.3892  -77.0000 -180.0000 26

  4 omega    3.00   52.00   1.0000   10.0000
omega____ theta____ kappa____ phi______ frames
    -       26.3892  -37.0000  120.0000 49

  5 omega  -33.00    9.00   1.0000   10.0000
omega____ theta____ kappa____ phi______ frames
    -       26.3892  -77.0000   30.0000 42
;
_diffrn_measurement_device_type 'SuperNova, Single source at offset), Eos'
_diffrn_measurement_method '\w scans'
_diffrn_orient_matrix_UB_11 -0.0343258000
_diffrn_orient_matrix_UB_12 -0.0309238000
_diffrn_orient_matrix_UB_13 0.0151201000
_diffrn_orient_matrix_UB_21 -0.0076493000
_diffrn_orient_matrix_UB_22 -0.0160387000
_diffrn_orient_matrix_UB_23 -0.0466050000
_diffrn_orient_matrix_UB_31 0.0564688000
_diffrn_orient_matrix_UB_32 -0.0208462000
_diffrn_orient_matrix_UB_33 0.0135424000
_diffrn_radiation_monochromator mirror
_diffrn_radiation_type 'Mo K\a'
_diffrn_radiation_wavelength 0.7107
_diffrn_reflns_av_R_equivalents 0.0227
_diffrn_reflns_av_unetI/netI 0.0359
_diffrn_reflns_limit_h_max 16
_diffrn_reflns_limit_h_min -15
_diffrn_reflns_limit_k_max 22
_diffrn_reflns_limit_k_min -24
_diffrn_reflns_limit_l_max 15
_diffrn_reflns_limit_l_min -21
_diffrn_reflns_number 16355
_diffrn_reflns_theta_full 30.01
_diffrn_reflns_theta_max 32.19
_diffrn_reflns_theta_min 3.02
_diffrn_source 'SuperNova (Mo) X-ray Source'
_exptl_absorpt_coefficient_mu 0.740
_exptl_absorpt_correction_T_max 0.931
_exptl_absorpt_correction_T_min 0.870
_exptl_absorpt_correction_type analytical
_exptl_absorpt_process_details
;
CrysAlisPro, Agilent Technologies,
Version 1.171.34.49 (release 20-01-2011 CrysAlis171 .NET)
(compiled Jan 20 2011,15:58:25)
Analytical numeric absorption correction using a multifaceted crystal
            model based on expressions derived by R.C. Clark & J.S. Reid.
(Clark, R. C. & Reid, J. S. (1995). Acta Cryst. A51, 887-897)
;
_exptl_crystal_colour '? ? orange'
_exptl_crystal_colour_primary orange
_exptl_crystal_density_diffrn 1.362
_exptl_crystal_density_method 'not measured'
_exptl_crystal_F_000 1144
_exptl_crystal_recrystallization_method Pentane
_exptl_crystal_size_max 0.255
_exptl_crystal_size_mid 0.1935
_exptl_crystal_size_min 0.127
_refine_diff_density_max 0.498
_refine_diff_density_min -0.470
_refine_diff_density_rms 0.073
_refine_ls_extinction_method none
_refine_ls_goodness_of_fit_ref 1.049
_refine_ls_hydrogen_treatment constr
_refine_ls_matrix_type full
_refine_ls_number_parameters 276
_refine_ls_number_reflns 8322
_refine_ls_number_restraints 0
_refine_ls_restrained_S_all 1.049
_refine_ls_R_factor_all 0.0319
_refine_ls_R_factor_gt 0.0262
_refine_ls_shift/su_max 0.003
_refine_ls_shift/su_mean 0.000
_refine_ls_structure_factor_coef Fsqd
_refine_ls_weighting_details 'calc w=1/[\s^2^(Fo^2^)+(0.0210P)^2^+0.8788P] where P=(Fo^2^+2Fc^2^)/3'
_refine_ls_weighting_scheme calc
_refine_ls_wR_factor_gt 0.0580
_refine_ls_wR_factor_ref 0.0615
_reflns_number_gt 7360
_reflns_number_total 8322
_reflns_threshold_expression >2sigma(I)
_cod_data_source_file om500114u_si_005.cif
_cod_data_source_block Compound3aiPr
_cod_depositor_comments 'Adding full bibliography for 4082915.cif.'
_cod_database_code 4082915
_chemical_oxdiff_formula 'C22H43B N6P Rh Si'
_chemical_oxdiff_usercomment 'Lizzie's ejs35'
_reflns_odcompleteness_completeness 99.81
_reflns_odcompleteness_iscentric 1
_reflns_odcompleteness_theta 30.01

loop_
_space_group_symop_id
_space_group_symop_operation_xyz
1 'x, y, z'
2 '-x+1/2, y+1/2, -z+1/2'
3 '-x, -y, -z'
4 'x-1/2, -y-1/2, z-1/2'

loop_
_atom_site_label
_atom_site_type_symbol
_atom_site_fract_x
_atom_site_fract_y
_atom_site_fract_z
_atom_site_U_iso_or_equiv
_atom_site_adp_type
_atom_site_occupancy
_atom_site_symmetry_multiplicity
_atom_site_calc_flag
_atom_site_refinement_flags
C1 C 0.78060(13) 0.37705(8) 0.95605(10) 0.0154(3) Uani 1 1 d .
C2 C 0.87632(15) 0.40801(9) 1.03664(12) 0.0226(3) Uani 1 1 d .
H2A H 0.8934 0.4618 1.0240 0.034 Uiso 1 1 calc R
H2B H 0.9541 0.3783 1.0417 0.034 Uiso 1 1 calc R
H2C H 0.8440 0.4041 1.0969 0.034 Uiso 1 1 calc R
C3 C 0.55367(13) 0.19276(8) 0.87574(11) 0.0155(3) Uani 1 1 d .
C4 C 0.53727(16) 0.11126(9) 0.90435(13) 0.0240(3) Uani 1 1 d .
H4A H 0.5041 0.0809 0.8472 0.036 Uiso 1 1 calc R
H4B H 0.4783 0.1092 0.9495 0.036 Uiso 1 1 calc R
H4C H 0.6186 0.0904 0.9350 0.036 Uiso 1 1 calc R
C5 C 0.76116(15) 0.46939(9) 0.70230(12) 0.0213(3) Uani 1 1 d .
H5 H 0.8062 0.4713 0.6465 0.026 Uiso 1 1 calc R
C6 C 0.65672(18) 0.52906(10) 0.68311(17) 0.0360(4) Uani 1 1 d .
H6A H 0.5921 0.5119 0.6298 0.054 Uiso 1 1 calc R
H6B H 0.6917 0.5780 0.6664 0.054 Uiso 1 1 calc R
H6C H 0.6193 0.5356 0.7407 0.054 Uiso 1 1 calc R
C7 C 0.85584(19) 0.49358(11) 0.79030(13) 0.0329(4) Uani 1 1 d .
H7A H 0.8144 0.4950 0.8465 0.049 Uiso 1 1 calc R
H7B H 0.8887 0.5445 0.7795 0.049 Uiso 1 1 calc R
H7C H 0.9252 0.4567 0.8014 0.049 Uiso 1 1 calc R
C8 C 0.85142(14) 0.31562(9) 0.71507(11) 0.0185(3) Uani 1 1 d .
H8 H 0.9073 0.3367 0.7731 0.022 Uiso 1 1 calc R
C9 C 0.84318(15) 0.22955(9) 0.73460(13) 0.0240(3) Uani 1 1 d .
H9A H 0.7996 0.2215 0.7888 0.036 Uiso 1 1 calc R
H9B H 0.9281 0.2080 0.7499 0.036 Uiso 1 1 calc R
H9C H 0.7966 0.2041 0.6775 0.036 Uiso 1 1 calc R
C10 C 0.92369(15) 0.32824(10) 0.63251(13) 0.0253(3) Uani 1 1 d .
H10A H 0.8754 0.3070 0.5732 0.038 Uiso 1 1 calc R
H10B H 1.0054 0.3025 0.6473 0.038 Uiso 1 1 calc R
H10C H 0.9365 0.3832 0.6243 0.038 Uiso 1 1 calc R
C11 C 0.61169(14) 0.35643(9) 0.58275(11) 0.0202(3) Uani 1 1 d .
H11 H 0.5242 0.3744 0.5840 0.024 Uiso 1 1 calc R
C12 C 0.60041(16) 0.27080(10) 0.55748(12) 0.0258(3) Uani 1 1 d .
H12A H 0.6797 0.2526 0.5411 0.039 Uiso 1 1 calc R
H12B H 0.5325 0.2632 0.5025 0.039 Uiso 1 1 calc R
H12C H 0.5819 0.2419 0.6127 0.039 Uiso 1 1 calc R
C13 C 0.65448(18) 0.39987(12) 0.49998(12) 0.0321(4) Uani 1 1 d .
H13A H 0.6546 0.4550 0.5129 0.048 Uiso 1 1 calc R
H13B H 0.5967 0.3889 0.4400 0.048 Uiso 1 1 calc R
H13C H 0.7394 0.3834 0.4942 0.048 Uiso 1 1 calc R
C14 C 0.33116(14) 0.35494(9) 0.90278(11) 0.0177(3) Uani 1 1 d .
H14 H 0.3325 0.2992 0.9190 0.021 Uiso 1 1 calc R
C15 C 0.40821(15) 0.39354(9) 0.99093(11) 0.0223(3) Uani 1 1 d .
H15A H 0.4974 0.3816 0.9941 0.033 Uiso 1 1 calc R
H15B H 0.3806 0.3746 1.0489 0.033 Uiso 1 1 calc R
H15C H 0.3960 0.4491 0.9862 0.033 Uiso 1 1 calc R
C16 C 0.19298(15) 0.37870(10) 0.89339(13) 0.0243(3) Uani 1 1 d .
H16A H 0.1846 0.4334 0.8782 0.036 Uiso 1 1 calc R
H16B H 0.1641 0.3688 0.9540 0.036 Uiso 1 1 calc R
H16C H 0.1420 0.3491 0.8419 0.036 Uiso 1 1 calc R
C17 C 0.36840(14) 0.45913(8) 0.74041(11) 0.0180(3) Uani 1 1 d .
H17 H 0.4217 0.4642 0.6898 0.022 Uiso 1 1 calc R
C18 C 0.41774(16) 0.51960(9) 0.81597(12) 0.0232(3) Uani 1 1 d .
H18A H 0.3595 0.5244 0.8614 0.035 Uiso 1 1 calc R
H18B H 0.4247 0.5690 0.7844 0.035 Uiso 1 1 calc R
H18C H 0.5006 0.5041 0.8505 0.035 Uiso 1 1 calc R
C19 C 0.23503(15) 0.48027(10) 0.69101(13) 0.0282(4) Uani 1 1 d .
H19A H 0.2066 0.4440 0.6388 0.042 Uiso 1 1 calc R
H19B H 0.2349 0.5322 0.6649 0.042 Uiso 1 1 calc R
H19C H 0.1783 0.4780 0.7377 0.042 Uiso 1 1 calc R
C20 C 0.28045(14) 0.30377(10) 0.70966(12) 0.0221(3) Uani 1 1 d .
H20 H 0.1985 0.3310 0.7069 0.027 Uiso 1 1 calc R
C21 C 0.30529(17) 0.30128(13) 0.60731(13) 0.0342(4) Uani 1 1 d .
H21A H 0.3188 0.3534 0.5856 0.051 Uiso 1 1 calc R
H21B H 0.2328 0.2786 0.5653 0.051 Uiso 1 1 calc R
H21C H 0.3802 0.2702 0.6051 0.051 Uiso 1 1 calc R
C22 C 0.26102(17) 0.22239(10) 0.74431(15) 0.0322(4) Uani 1 1 d .
H22A H 0.3385 0.1928 0.7463 0.048 Uiso 1 1 calc R
H22B H 0.1925 0.1978 0.7001 0.048 Uiso 1 1 calc R
H22C H 0.2396 0.2244 0.8087 0.048 Uiso 1 1 calc R
O1 O 0.68107(9) 0.41536(6) 0.92532(7) 0.0156(2) Uani 1 1 d .
O2 O 0.79653(9) 0.31380(6) 0.91716(8) 0.0159(2) Uani 1 1 d .
O3 O 0.56933(10) 0.20891(6) 0.79116(7) 0.0164(2) Uani 1 1 d .
O4 O 0.55293(10) 0.24623(6) 0.93553(7) 0.0163(2) Uani 1 1 d .
P1 P 0.70009(3) 0.36955(2) 0.70721(3) 0.01381(7) Uani 1 1 d .
P2 P 0.39982(3) 0.36103(2) 0.79082(3) 0.01366(7) Uani 1 1 d .
Ru1 Ru 0.606462(10) 0.326136(6) 0.829943(8) 0.01141(3) Uani 1 1 d .

loop_
_atom_site_aniso_label
_atom_site_aniso_U_11
_atom_site_aniso_U_22
_atom_site_aniso_U_33
_atom_site_aniso_U_23
_atom_site_aniso_U_13
_atom_site_aniso_U_12
C1 0.0134(6) 0.0172(6) 0.0151(6) -0.0001(5) 0.0012(5) -0.0013(5)
C2 0.0180(7) 0.0241(8) 0.0228(8) -0.0049(6) -0.0041(6) 0.0000(6)
C3 0.0122(6) 0.0142(6) 0.0207(7) -0.0003(5) 0.0040(5) 0.0002(5)
C4 0.0290(8) 0.0160(7) 0.0290(8) 0.0009(6) 0.0106(7) -0.0015(6)
C5 0.0219(7) 0.0179(7) 0.0259(8) 0.0004(6) 0.0092(6) -0.0046(6)
C6 0.0329(9) 0.0171(8) 0.0621(14) 0.0043(8) 0.0196(9) 0.0002(7)
C7 0.0404(10) 0.0283(9) 0.0299(9) -0.0028(7) 0.0062(8) -0.0192(8)
C8 0.0136(6) 0.0230(7) 0.0197(7) 0.0004(6) 0.0054(5) 0.0014(6)
C9 0.0222(7) 0.0226(8) 0.0293(8) 0.0025(7) 0.0098(6) 0.0078(6)
C10 0.0176(7) 0.0337(9) 0.0267(8) 0.0010(7) 0.0093(6) 0.0000(6)
C11 0.0182(7) 0.0258(8) 0.0162(7) 0.0003(6) 0.0022(6) 0.0000(6)
C12 0.0228(7) 0.0306(9) 0.0237(8) -0.0099(7) 0.0034(6) -0.0017(7)
C13 0.0306(9) 0.0471(11) 0.0182(8) 0.0085(8) 0.0034(7) -0.0007(8)
C14 0.0164(6) 0.0166(7) 0.0213(7) 0.0000(6) 0.0065(6) 0.0000(5)
C15 0.0256(8) 0.0243(8) 0.0188(7) -0.0030(6) 0.0087(6) -0.0003(6)
C16 0.0181(7) 0.0253(8) 0.0319(9) 0.0007(7) 0.0113(6) 0.0027(6)
C17 0.0157(6) 0.0195(7) 0.0185(7) 0.0031(6) 0.0021(5) 0.0038(5)
C18 0.0276(8) 0.0164(7) 0.0262(8) -0.0008(6) 0.0061(7) 0.0043(6)
C19 0.0198(7) 0.0324(9) 0.0315(9) 0.0116(7) 0.0023(7) 0.0081(7)
C20 0.0123(6) 0.0260(8) 0.0263(8) -0.0092(6) -0.0015(6) -0.0003(6)
C21 0.0212(8) 0.0519(12) 0.0276(9) -0.0194(9) -0.0012(7) -0.0051(8)
C22 0.0230(8) 0.0227(8) 0.0482(11) -0.0118(8) -0.0014(8) -0.0053(7)
O1 0.0143(4) 0.0145(5) 0.0174(5) -0.0018(4) 0.0010(4) 0.0010(4)
O2 0.0143(4) 0.0161(5) 0.0165(5) -0.0010(4) 0.0007(4) 0.0021(4)
O3 0.0178(5) 0.0149(5) 0.0173(5) -0.0021(4) 0.0051(4) -0.0007(4)
O4 0.0178(5) 0.0153(5) 0.0159(5) 0.0001(4) 0.0038(4) 0.0014(4)
P1 0.01272(15) 0.01386(16) 0.01509(17) -0.00023(13) 0.00316(13) -0.00057(13)
P2 0.01098(15) 0.01433(17) 0.01526(17) -0.00274(13) 0.00118(13) 0.00020(13)
Ru1 0.01036(5) 0.01140(6) 0.01227(6) -0.00075(4) 0.00150(4) 0.00043(4)

loop_
_atom_type_symbol
_atom_type_description
_atom_type_scat_dispersion_real
_atom_type_scat_dispersion_imag
_atom_type_scat_source
C C 0.0033 0.0016 'International Tables Vol C Tables 4.2.6.8 and 6.1.1.4'
H H 0.0000 0.0000 'International Tables Vol C Tables 4.2.6.8 and 6.1.1.4'
O O 0.0106 0.0060 'International Tables Vol C Tables 4.2.6.8 and 6.1.1.4'
P P 0.1023 0.0942 'International Tables Vol C Tables 4.2.6.8 and 6.1.1.4'
Ru Ru -1.2594 0.8363 'International Tables Vol C Tables 4.2.6.8 and 6.1.1.4'

loop_
_exptl_crystal_face_index_h
_exptl_crystal_face_index_k
_exptl_crystal_face_index_l
_exptl_crystal_face_perp_dist
_exptl_oxdiff_crystal_face_indexfrac_h
_exptl_oxdiff_crystal_face_indexfrac_k
_exptl_oxdiff_crystal_face_indexfrac_l
_exptl_oxdiff_crystal_face_x
_exptl_oxdiff_crystal_face_y
_exptl_oxdiff_crystal_face_z
0 -1 0 0.0712 0.0000 -1.0000 0.0000 0.0310 0.0161 0.0208
0 1 0 0.0712 0.0000 1.0000 0.0000 -0.0310 -0.0161 -0.0208
-1 0 0 0.1269 -1.0000 -0.0000 0.0000 0.0342 0.0075 -0.0571
1 0 0 0.1173 1.0000 0.0000 -0.0000 -0.0342 -0.0075 0.0571
0 0 1 0.0696 -0.0000 -0.0000 1.0000 0.0151 -0.0467 0.0134
0 0 -1 0.0696 0.0000 0.0000 -1.0000 -0.0151 0.0467 -0.0134
-1 0 1 0.0947 -1.0000 -0.0000 1.0000 0.0493 -0.0392 -0.0437
1 1 -1 0.1099 1.0000 1.0000 -1.0000 -0.0803 0.0232 0.0228
0 -1 -1 0.0722 0.0000 -1.0000 -1.0000 0.0159 0.0628 0.0074
1 1 1 0.0873 1.0000 1.0000 1.0000 -0.0500 -0.0703 0.0496
0 2 1 0.0478 0.0000 2.0000 1.0000 -0.0469 -0.0788 -0.0283

loop_
_geom_angle_atom_site_label_1
_geom_angle_atom_site_label_2
_geom_angle_atom_site_label_3
_geom_angle
C2 C1 Ru1 175.17(11)
O1 C1 C2 119.84(13)
O1 C1 Ru1 57.54(7)
O2 C1 C2 121.29(13)
O2 C1 O1 118.86(13)
O2 C1 Ru1 61.52(7)
C1 C2 H2A 109.5
C1 C2 H2B 109.5
C1 C2 H2C 109.5
H2A C2 H2B 109.5
H2A C2 H2C 109.5
H2B C2 H2C 109.5
C4 C3 Ru1 173.71(11)
O3 C3 C4 120.49(14)
O3 C3 Ru1 58.41(7)
O4 C3 C4 120.39(14)
O4 C3 O3 119.12(13)
O4 C3 Ru1 61.04(7)
C3 C4 H4A 109.5
C3 C4 H4B 109.5
C3 C4 H4C 109.5
H4A C4 H4B 109.5
H4A C4 H4C 109.5
H4B C4 H4C 109.5
C6 C5 H5 106.6
C6 C5 C7 108.98(15)
C6 C5 P1 112.83(11)
C7 C5 H5 106.6
C7 C5 P1 114.71(11)
P1 C5 H5 106.6
C5 C6 H6A 109.5
C5 C6 H6B 109.5
C5 C6 H6C 109.5
H6A C6 H6B 109.5
H6A C6 H6C 109.5
H6B C6 H6C 109.5
C5 C7 H7A 109.5
C5 C7 H7B 109.5
C5 C7 H7C 109.5
H7A C7 H7B 109.5
H7A C7 H7C 109.5
H7B C7 H7C 109.5
C9 C8 H8 105.0
C9 C8 C10 109.40(13)
C9 C8 P1 115.15(11)
C10 C8 H8 105.0
C10 C8 P1 116.13(11)
P1 C8 H8 105.0
C8 C9 H9A 109.5
C8 C9 H9B 109.5
C8 C9 H9C 109.5
H9A C9 H9B 109.5
H9A C9 H9C 109.5
H9B C9 H9C 109.5
C8 C10 H10A 109.5
C8 C10 H10B 109.5
C8 C10 H10C 109.5
H10A C10 H10B 109.5
H10A C10 H10C 109.5
H10B C10 H10C 109.5
C12 C11 H11 105.8
C12 C11 P1 110.23(11)
C13 C11 H11 105.8
C13 C11 C12 108.96(14)
C13 C11 P1 119.21(12)
P1 C11 H11 105.8
C11 C12 H12A 109.5
C11 C12 H12B 109.5
C11 C12 H12C 109.5
H12A C12 H12B 109.5
H12A C12 H12C 109.5
H12B C12 H12C 109.5
C11 C13 H13A 109.5
C11 C13 H13B 109.5
C11 C13 H13C 109.5
H13A C13 H13B 109.5
H13A C13 H13C 109.5
H13B C13 H13C 109.5
C15 C14 H14 105.0
C15 C14 C16 109.46(13)
C15 C14 P2 115.25(10)
C16 C14 H14 105.0
C16 C14 P2 116.00(11)
P2 C14 H14 105.0
C14 C15 H15A 109.5
C14 C15 H15B 109.5
C14 C15 H15C 109.5
H15A C15 H15B 109.5
H15A C15 H15C 109.5
H15B C15 H15C 109.5
C14 C16 H16A 109.5
C14 C16 H16B 109.5
C14 C16 H16C 109.5
H16A C16 H16B 109.5
H16A C16 H16C 109.5
H16B C16 H16C 109.5
C18 C17 H17 105.5
C18 C17 C19 109.67(13)
C18 C17 P2 110.40(10)
C19 C17 H17 105.5
C19 C17 P2 119.29(11)
P2 C17 H17 105.5
C17 C18 H18A 109.5
C17 C18 H18B 109.5
C17 C18 H18C 109.5
H18A C18 H18B 109.5
H18A C18 H18C 109.5
H18B C18 H18C 109.5
C17 C19 H19A 109.5
C17 C19 H19B 109.5
C17 C19 H19C 109.5
H19A C19 H19B 109.5
H19A C19 H19C 109.5
H19B C19 H19C 109.5
C21 C20 H20 106.4
C21 C20 C22 109.68(15)
C21 C20 P2 112.57(12)
C22 C20 H20 106.4
C22 C20 P2 114.86(12)
P2 C20 H20 106.4
C20 C21 H21A 109.5
C20 C21 H21B 109.5
C20 C21 H21C 109.5
H21A C21 H21B 109.5
H21A C21 H21C 109.5
H21B C21 H21C 109.5
C20 C22 H22A 109.5
C20 C22 H22B 109.5
C20 C22 H22C 109.5
H22A C22 H22B 109.5
H22A C22 H22C 109.5
H22B C22 H22C 109.5
C1 O1 Ru1 92.01(8)
C1 O2 Ru1 88.47(8)
C3 O3 Ru1 91.17(9)
C3 O4 Ru1 88.79(9)
C5 P1 C8 99.21(7)
C5 P1 Ru1 122.91(5)
C8 P1 Ru1 106.71(5)
C11 P1 C5 101.81(7)
C11 P1 C8 106.89(7)
C11 P1 Ru1 117.09(5)
C14 P2 Ru1 107.29(5)
C17 P2 C14 107.73(7)
C17 P2 Ru1 116.20(5)
C20 P2 C14 99.04(7)
C20 P2 C17 101.39(7)
C20 P2 Ru1 123.21(5)
C3 Ru1 C1 108.67(5)
O1 Ru1 C1 30.45(4)
O1 Ru1 C3 126.43(4)
O1 Ru1 O2 60.39(4)
O1 Ru1 O3 153.85(4)
O1 Ru1 O4 98.56(4)
O1 Ru1 P1 94.06(3)
O1 Ru1 P2 101.74(3)
O2 Ru1 C1 30.01(4)
O2 Ru1 C3 89.82(4)
O2 Ru1 P1 87.94(3)
O2 Ru1 P2 158.74(3)
O3 Ru1 C1 127.09(4)
O3 Ru1 C3 30.42(4)
O3 Ru1 O2 99.43(4)
O3 Ru1 O4 60.46(4)
O3 Ru1 P1 102.11(3)
O3 Ru1 P2 93.53(3)
O4 Ru1 C1 89.74(4)
O4 Ru1 C3 30.16(4)
O4 Ru1 O2 83.62(4)
O4 Ru1 P1 158.79(3)
O4 Ru1 P2 88.28(3)
P1 Ru1 C1 92.63(4)
P1 Ru1 C3 130.89(4)
P2 Ru1 C1 130.83(4)
P2 Ru1 C3 93.01(3)
P2 Ru1 P1 105.803(14)

loop_
_geom_bond_atom_site_label_1
_geom_bond_atom_site_label_2
_geom_bond_distance
C1 C2 1.499(2)
C1 O1 1.2765(17)
C1 O2 1.2595(17)
C1 Ru1 2.5172(14)
C2 H2A 0.9800
C2 H2B 0.9800
C2 H2C 0.9800
C3 C4 1.499(2)
C3 O3 1.2710(18)
C3 O4 1.2614(18)
C3 Ru1 2.5099(15)
C4 H4A 0.9800
C4 H4B 0.9800
C4 H4C 0.9800
C5 H5 1.0000
C5 C6 1.525(2)
C5 C7 1.526(2)
C5 P1 1.8695(15)
C6 H6A 0.9800
C6 H6B 0.9800
C6 H6C 0.9800
C7 H7A 0.9800
C7 H7B 0.9800
C7 H7C 0.9800
C8 H8 1.0000
C8 C9 1.533(2)
C8 C10 1.533(2)
C8 P1 1.8744(15)
C9 H9A 0.9800
C9 H9B 0.9800
C9 H9C 0.9800
C10 H10A 0.9800
C10 H10B 0.9800
C10 H10C 0.9800
C11 H11 1.0000
C11 C12 1.537(2)
C11 C13 1.535(2)
C11 P1 1.8649(15)
C12 H12A 0.9800
C12 H12B 0.9800
C12 H12C 0.9800
C13 H13A 0.9800
C13 H13B 0.9800
C13 H13C 0.9800
C14 H14 1.0000
C14 C15 1.529(2)
C14 C16 1.534(2)
C14 P2 1.8696(16)
C15 H15A 0.9800
C15 H15B 0.9800
C15 H15C 0.9800
C16 H16A 0.9800
C16 H16B 0.9800
C16 H16C 0.9800
C17 H17 1.0000
C17 C18 1.530(2)
C17 C19 1.533(2)
C17 P2 1.8635(15)
C18 H18A 0.9800
C18 H18B 0.9800
C18 H18C 0.9800
C19 H19A 0.9800
C19 H19B 0.9800
C19 H19C 0.9800
C20 H20 1.0000
C20 C21 1.521(2)
C20 C22 1.530(2)
C20 P2 1.8607(15)
C21 H21A 0.9800
C21 H21B 0.9800
C21 H21C 0.9800
C22 H22A 0.9800
C22 H22B 0.9800
C22 H22C 0.9800
O1 Ru1 2.1252(10)
O2 Ru1 2.2134(10)
O3 Ru1 2.1385(10)
O4 Ru1 2.1966(10)
P1 Ru1 2.2904(4)
P2 Ru1 2.2879(4)

loop_
_geom_torsion_atom_site_label_1
_geom_torsion_atom_site_label_2
_geom_torsion_atom_site_label_3
_geom_torsion_atom_site_label_4
_geom_torsion
C1 O1 Ru1 C3 61.94(10)
C1 O1 Ru1 O2 -2.98(8)
C1 O1 Ru1 O3 40.17(14)
C1 O1 Ru1 O4 74.62(9)
C1 O1 Ru1 P1 -88.28(8)
C1 O1 Ru1 P2 164.64(8)
C1 O2 Ru1 C3 -130.20(9)
C1 O2 Ru1 O1 3.02(8)
C1 O2 Ru1 O3 -159.19(8)
C1 O2 Ru1 O4 -100.62(9)
C1 O2 Ru1 P1 98.87(8)
C1 O2 Ru1 P2 -32.36(13)
C2 C1 O1 Ru1 -175.25(13)
C2 C1 O2 Ru1 175.47(13)
C3 O3 Ru1 C1 60.31(10)
C3 O3 Ru1 O1 36.11(13)
C3 O3 Ru1 O2 73.18(8)
C3 O3 Ru1 O4 -3.90(8)
C3 O3 Ru1 P1 163.09(8)
C3 O3 Ru1 P2 -89.92(8)
C3 O4 Ru1 C1 -130.16(8)
C3 O4 Ru1 O1 -159.41(8)
C3 O4 Ru1 O2 -100.71(8)
C3 O4 Ru1 O3 3.93(8)
C3 O4 Ru1 P1 -33.55(13)
C3 O4 Ru1 P2 98.97(8)
C4 C3 O3 Ru1 -172.76(12)
C4 C3 O4 Ru1 172.94(13)
C5 P1 Ru1 C1 -48.77(7)
C5 P1 Ru1 C3 -166.40(7)
C5 P1 Ru1 O1 -18.30(7)
C5 P1 Ru1 O2 -78.43(7)
C5 P1 Ru1 O3 -177.63(7)
C5 P1 Ru1 O4 -144.85(9)
C5 P1 Ru1 P2 85.11(6)
C6 C5 P1 C8 172.97(13)
C6 C5 P1 C11 63.43(14)
C6 C5 P1 Ru1 -70.16(14)
C7 C5 P1 C8 -61.43(14)
C7 C5 P1 C11 -170.97(13)
C7 C5 P1 Ru1 55.44(14)
C8 P1 Ru1 C1 64.39(6)
C8 P1 Ru1 C3 -53.24(7)
C8 P1 Ru1 O1 94.86(6)
C8 P1 Ru1 O2 34.73(6)
C8 P1 Ru1 O3 -64.47(6)
C8 P1 Ru1 O4 -31.69(10)
C8 P1 Ru1 P2 -161.73(5)
C9 C8 P1 C5 171.85(12)
C9 C8 P1 C11 -82.73(13)
C9 C8 P1 Ru1 43.29(12)
C10 C8 P1 C5 -58.43(13)
C10 C8 P1 C11 46.99(14)
C10 C8 P1 Ru1 173.00(11)
C11 P1 Ru1 C1 -176.00(7)
C11 P1 Ru1 C3 66.38(7)
C11 P1 Ru1 O1 -145.53(6)
C11 P1 Ru1 O2 154.35(6)
C11 P1 Ru1 O3 55.14(7)
C11 P1 Ru1 O4 87.93(10)
C11 P1 Ru1 P2 -42.11(6)
C12 C11 P1 C5 156.35(11)
C12 C11 P1 C8 52.80(12)
C12 C11 P1 Ru1 -66.72(12)
C13 C11 P1 C5 29.28(15)
C13 C11 P1 C8 -74.27(15)
C13 C11 P1 Ru1 166.21(12)
C14 P2 Ru1 C1 -54.80(7)
C14 P2 Ru1 C3 63.17(6)
C14 P2 Ru1 O1 -65.02(6)
C14 P2 Ru1 O2 -34.08(10)
C14 P2 Ru1 O3 93.63(6)
C14 P2 Ru1 O4 33.37(6)
C14 P2 Ru1 P1 -162.72(5)
C15 C14 P2 C17 -77.53(12)
C15 C14 P2 C20 177.35(12)
C15 C14 P2 Ru1 48.27(12)
C16 C14 P2 C17 52.26(13)
C16 C14 P2 C20 -52.86(13)
C16 C14 P2 Ru1 178.06(10)
C17 P2 Ru1 C1 65.77(7)
C17 P2 Ru1 C3 -176.26(7)
C17 P2 Ru1 O1 55.55(6)
C17 P2 Ru1 O2 86.49(10)
C17 P2 Ru1 O3 -145.80(6)
C17 P2 Ru1 O4 153.94(6)
C17 P2 Ru1 P1 -42.15(6)
C18 C17 P2 C14 54.50(12)
C18 C17 P2 C20 157.96(11)
C18 C17 P2 Ru1 -65.83(12)
C19 C17 P2 C14 -73.84(14)
C19 C17 P2 C20 29.61(15)
C19 C17 P2 Ru1 165.82(11)
C20 P2 Ru1 C1 -168.40(8)
C20 P2 Ru1 C3 -50.44(8)
C20 P2 Ru1 O1 -178.62(8)
C20 P2 Ru1 O2 -147.68(10)
C20 P2 Ru1 O3 -19.97(8)
C20 P2 Ru1 O4 -80.24(7)
C20 P2 Ru1 P1 83.68(7)
C21 C20 P2 C14 176.58(13)
C21 C20 P2 C17 66.31(14)
C21 C20 P2 Ru1 -65.78(14)
C22 C20 P2 C14 -56.93(14)
C22 C20 P2 C17 -167.21(13)
C22 C20 P2 Ru1 60.70(15)
O1 C1 O2 Ru1 -4.99(13)
O1 C1 Ru1 C3 -131.46(8)
O1 C1 Ru1 O2 174.82(14)
O1 C1 Ru1 O3 -159.12(8)
O1 C1 Ru1 O4 -107.55(8)
O1 C1 Ru1 P1 93.54(8)
O1 C1 Ru1 P2 -20.04(10)
O2 C1 O1 Ru1 5.20(14)
O2 C1 Ru1 C3 53.73(9)
O2 C1 Ru1 O1 -174.82(14)
O2 C1 Ru1 O3 26.07(11)
O2 C1 Ru1 O4 77.64(9)
O2 C1 Ru1 P1 -81.28(8)
O2 C1 Ru1 P2 165.14(7)
O3 C3 O4 Ru1 -6.60(13)
O3 C3 Ru1 C1 -133.00(8)
O3 C3 Ru1 O1 -161.16(7)
O3 C3 Ru1 O2 -109.21(8)
O3 C3 Ru1 O4 173.23(13)
O3 C3 Ru1 P1 -22.10(10)
O3 C3 Ru1 P2 91.86(8)
O4 C3 O3 Ru1 6.78(13)
O4 C3 Ru1 C1 53.77(9)
O4 C3 Ru1 O1 25.60(10)
O4 C3 Ru1 O2 77.55(8)
O4 C3 Ru1 O3 -173.23(13)
O4 C3 Ru1 P1 164.67(6)
O4 C3 Ru1 P2 -81.37(8)
